data_7247496
loop_
_publ_author_name
'Pradhan, Asit Kumar'
'Ray, Manaswini'
'Parthasarathy, Venkatakrishnan'
'Mishra, Ashok Kumar'

_publ_section_title
;
 Effects of donor and acceptor substituents on the photophysics of
 4-ethynyl-2,1,3-benzothiadiazole derivatives.
;
_journal_issue 42
_journal_name_full 'Physical chemistry chemical physics : PCCP'
_journal_page_first 29327
_journal_page_last 29340
_journal_paper_doi 10.1039/d3cp03318j
_journal_volume 25
_journal_year 2023
_chemical_formula_sum 'C20 H12 N2 S'
_chemical_formula_weight 312.38
_space_group_crystal_system monoclinic
_space_group_IT_number 14
_space_group_name_Hall '-P 2ybc'
_space_group_name_H-M_alt 'P 1 21/c 1'
_atom_sites_solution_hydrogens geom
_audit_creation_method SHELXL-2014/7
_audit_update_record
;
2023-04-22 deposited with the CCDC.	2023-10-12 downloaded from the CCDC.
;
_cell_angle_alpha 90
_cell_angle_beta 93.381(2)
_cell_angle_gamma 90
_cell_formula_units_Z 4
_cell_length_a 11.3392(6)
_cell_length_b 5.6836(2)
_cell_length_c 24.2274(11)
_cell_measurement_reflns_used 4666
_cell_measurement_temperature 296(2)
_cell_measurement_theta_max 26.03
_cell_measurement_theta_min 2.39
_cell_volume 1558.68(12)
_computing_cell_refinement 'Bruker SAINT'
_computing_data_collection 'Bruker APEX2'
_computing_data_reduction 'Bruker SAINT'
_computing_molecular_graphics 'Bruker SHELXTL'
_computing_publication_material 'Bruker SHELXTL'
_computing_structure_refinement 'SHELXL-2014/7 (Sheldrick, 2014)'
_computing_structure_solution 'SHELXS-97 (Sheldrick 2008)'
_diffrn_ambient_temperature 296(2)
_diffrn_measured_fraction_theta_full 1.000
_diffrn_measured_fraction_theta_max 1.000
_diffrn_measurement_device_type 'Bruker APEX-II CCD'
_diffrn_measurement_method '\f and \w scans'
_diffrn_radiation_type MoK\a
_diffrn_radiation_wavelength 0.71073
_diffrn_reflns_av_R_equivalents 0.0246
_diffrn_reflns_av_unetI/netI 0.0220
_diffrn_reflns_Laue_measured_fraction_full 1.000
_diffrn_reflns_Laue_measured_fraction_max 1.000
_diffrn_reflns_limit_h_max 13
_diffrn_reflns_limit_h_min -12
_diffrn_reflns_limit_k_max 4
_diffrn_reflns_limit_k_min -6
_diffrn_reflns_limit_l_max 28
_diffrn_reflns_limit_l_min -28
_diffrn_reflns_number 10153
_diffrn_reflns_point_group_measured_fraction_full 1.000
_diffrn_reflns_point_group_measured_fraction_max 1.000
_diffrn_reflns_theta_full 24.999
_diffrn_reflns_theta_max 24.999
_diffrn_reflns_theta_min 1.684
_exptl_absorpt_coefficient_mu 0.208
_exptl_absorpt_correction_T_max 0.974
_exptl_absorpt_correction_T_min 0.950
_exptl_absorpt_correction_type multi-scan
_exptl_absorpt_process_details 'SADABS V2014/5(Bruker AXS.Inc)'
_exptl_crystal_colour yellow
_exptl_crystal_density_diffrn 1.331
_exptl_crystal_description Block
_exptl_crystal_F_000 648
_exptl_crystal_size_max 0.250
_exptl_crystal_size_mid 0.220
_exptl_crystal_size_min 0.130
_refine_diff_density_max 0.210
_refine_diff_density_min -0.358
_refine_diff_density_rms 0.056
_refine_ls_extinction_method none
_refine_ls_goodness_of_fit_ref 1.080
_refine_ls_hydrogen_treatment constr
_refine_ls_matrix_type full
_refine_ls_number_parameters 208
_refine_ls_number_reflns 2748
_refine_ls_number_restraints 0
_refine_ls_restrained_S_all 1.080
_refine_ls_R_factor_all 0.0689
_refine_ls_R_factor_gt 0.0498
_refine_ls_shift/su_max 0.001
_refine_ls_shift/su_mean 0.000
_refine_ls_structure_factor_coef Fsqd
_refine_ls_weighting_details 'w=1/[\s^2^(Fo^2^)+(0.0601P)^2^+0.8153P] where P=(Fo^2^+2Fc^2^)/3'
_refine_ls_weighting_scheme calc
_refine_ls_wR_factor_gt 0.1226
_refine_ls_wR_factor_ref 0.1432
_reflns_Friedel_coverage 0.000
_reflns_number_gt 2079
_reflns_number_total 2748
_reflns_threshold_expression 'I > 2\s(I)'
_cod_data_source_file d3cp03318j2.cif
_cod_data_source_block 50
_cod_depositor_comments 'Adding full bibliography for 7247496--7247497.cif.'
_cod_original_sg_symbol_H-M 'P 21/c'
_cod_database_code 7247496
_shelx_shelxl_version_number 2014/7
_shelx_space_group_comment
; 
The symmetry employed for this shelxl refinement is uniquely defined 
by the following loop, which should always be used as a source of 
symmetry information in preference to the above space-group names. 
They are only intended as comments. 
;
_shelx_estimated_absorpt_t_min 0.950
_shelx_estimated_absorpt_t_max 0.974

loop_
_space_group_symop_operation_xyz
'x, y, z'
'-x, y+1/2, -z+1/2'
'-x, -y, -z'
'x, -y-1/2, z-1/2'

loop_
_atom_site_label
_atom_site_type_symbol
_atom_site_fract_x
_atom_site_fract_y
_atom_site_fract_z
_atom_site_U_iso_or_equiv
_atom_site_adp_type
_atom_site_occupancy
_atom_site_site_symmetry_order
_atom_site_calc_flag
_atom_site_refinement_flags_posn
_atom_site_refinement_flags_adp
_atom_site_refinement_flags_occupancy
_atom_site_disorder_assembly
_atom_site_disorder_group
C1 C 0.2405(2) 0.6950(6) 0.94044(12) 0.0716(8) Uani 1 1 d . . . . .
H1 H 0.2351 0.8066 0.9123 0.086 Uiso 1 1 calc R U . . .
C2 C 0.1556(3) 0.6970(7) 0.98169(15) 0.0852(10) Uani 1 1 d . . . . .
H2 H 0.0967 0.8109 0.9797 0.102 Uiso 1 1 calc R U . . .
C3 C 0.1580(3) 0.5407(7) 1.02316(13) 0.0806(10) Uani 1 1 d . . . . .
H3 H 0.1015 0.5458 1.0495 0.097 Uiso 1 1 calc R U . . .
C4 C 0.2469(2) 0.3699(5) 1.02609(10) 0.0624(7) Uani 1 1 d . . . . .
C5 C 0.3336(2) 0.3637(5) 0.98555(9) 0.0505(6) Uani 1 1 d . . . . .
C6 C 0.3299(2) 0.5319(4) 0.94138(9) 0.0523(6) Uani 1 1 d . . . . .
C7 C 0.4162(2) 0.5233(4) 0.90092(9) 0.0530(6) Uani 1 1 d . . . . .
C8 C 0.4893(2) 0.5148(4) 0.86748(9) 0.0540(6) Uani 1 1 d . . . . .
C9 C 0.5769(2) 0.5125(4) 0.82706(9) 0.0491(6) Uani 1 1 d . . . . .
C10 C 0.6588(3) 0.3363(6) 0.82471(12) 0.0838(10) Uani 1 1 d . . . . .
H10 H 0.6580 0.2138 0.8501 0.101 Uiso 1 1 calc R U . . .
C11 C 0.7421(3) 0.3358(5) 0.78574(12) 0.0788(9) Uani 1 1 d . . . . .
H11 H 0.7961 0.2126 0.7856 0.095 Uiso 1 1 calc R U . . .
C12 C 0.74824(19) 0.5118(4) 0.74701(8) 0.0425(5) Uani 1 1 d . . . . .
C13 C 0.6647(2) 0.6863(5) 0.74940(11) 0.0693(8) Uani 1 1 d . . . . .
H13 H 0.6649 0.8081 0.7238 0.083 Uiso 1 1 calc R U . . .
C14 C 0.5805(2) 0.6877(5) 0.78839(11) 0.0694(8) Uani 1 1 d . . . . .
H14 H 0.5256 0.8093 0.7884 0.083 Uiso 1 1 calc R U . . .
C15 C 0.84009(18) 0.5146(4) 0.70568(9) 0.0431(5) Uani 1 1 d . . . . .
C16 C 0.9266(2) 0.3440(5) 0.70490(11) 0.0610(7) Uani 1 1 d . . . . .
H16 H 0.9265 0.2214 0.7303 0.073 Uiso 1 1 calc R U . . .
C17 C 1.0138(2) 0.3515(5) 0.66697(12) 0.0675(7) Uani 1 1 d . . . . .
H17 H 1.0712 0.2347 0.6675 0.081 Uiso 1 1 calc R U . . .
C18 C 1.0159(2) 0.5267(5) 0.62940(12) 0.0641(7) Uani 1 1 d . . . . .
H18 H 1.0744 0.5314 0.6041 0.077 Uiso 1 1 calc R U . . .
C19 C 0.9311(3) 0.6960(5) 0.62908(13) 0.0806(9) Uani 1 1 d . . . . .
H19 H 0.9315 0.8165 0.6031 0.097 Uiso 1 1 calc R U . . .
C20 C 0.8443(2) 0.6916(5) 0.66690(12) 0.0690(8) Uani 1 1 d . . . . .
H20 H 0.7877 0.8102 0.6662 0.083 Uiso 1 1 calc R U . . .
N1 N 0.2638(2) 0.1975(5) 1.06415(9) 0.0767(7) Uani 1 1 d . . . . .
N2 N 0.41232(18) 0.1913(4) 0.99327(8) 0.0563(5) Uani 1 1 d . . . . .
S1 S 0.37777(7) 0.05221(15) 1.04810(3) 0.0757(3) Uani 1 1 d . . . . .

loop_
_atom_site_aniso_label
_atom_site_aniso_U_11
_atom_site_aniso_U_22
_atom_site_aniso_U_33
_atom_site_aniso_U_23
_atom_site_aniso_U_13
_atom_site_aniso_U_12
C1 0.0633(17) 0.088(2) 0.0627(16) -0.0108(15) -0.0015(13) 0.0061(16)
C2 0.0525(17) 0.115(3) 0.089(2) -0.033(2) 0.0080(16) 0.0161(18)
C3 0.0522(17) 0.124(3) 0.0683(19) -0.0311(19) 0.0232(14) -0.0104(18)
C4 0.0463(14) 0.091(2) 0.0512(14) -0.0216(14) 0.0145(11) -0.0216(14)
C5 0.0400(12) 0.0715(16) 0.0407(12) -0.0129(11) 0.0087(10) -0.0162(12)
C6 0.0427(13) 0.0699(16) 0.0443(12) -0.0139(11) 0.0041(10) -0.0077(12)
C7 0.0545(14) 0.0654(16) 0.0395(12) -0.0032(11) 0.0047(11) -0.0075(12)
C8 0.0573(15) 0.0640(16) 0.0412(12) -0.0020(11) 0.0059(11) -0.0089(12)
C9 0.0511(14) 0.0593(14) 0.0374(11) -0.0018(10) 0.0073(10) -0.0089(11)
C10 0.099(2) 0.082(2) 0.0747(19) 0.0398(16) 0.0405(17) 0.0218(18)
C11 0.086(2) 0.0707(18) 0.084(2) 0.0336(16) 0.0379(16) 0.0296(16)
C12 0.0430(12) 0.0434(12) 0.0410(11) 0.0025(9) 0.0028(9) -0.0036(10)
C13 0.0753(18) 0.0682(17) 0.0675(16) 0.0310(14) 0.0306(14) 0.0199(14)
C14 0.0705(18) 0.0719(18) 0.0688(16) 0.0211(14) 0.0302(14) 0.0224(14)
C15 0.0386(12) 0.0452(12) 0.0456(12) 0.0016(10) 0.0024(9) -0.0023(9)
C16 0.0652(16) 0.0580(15) 0.0609(15) 0.0125(12) 0.0132(13) 0.0148(13)
C17 0.0554(16) 0.0690(17) 0.0791(18) -0.0010(15) 0.0137(14) 0.0190(14)
C18 0.0493(15) 0.0725(18) 0.0729(17) 0.0012(14) 0.0234(13) -0.0012(13)
C19 0.0764(19) 0.078(2) 0.092(2) 0.0332(17) 0.0443(17) 0.0131(16)
C20 0.0645(17) 0.0628(16) 0.0833(19) 0.0264(14) 0.0348(14) 0.0183(13)
N1 0.0734(16) 0.1025(19) 0.0562(13) -0.0057(13) 0.0220(11) -0.0342(14)
N2 0.0554(12) 0.0681(14) 0.0464(11) -0.0004(10) 0.0122(9) -0.0130(11)
S1 0.0818(6) 0.0883(6) 0.0592(4) 0.0085(4) 0.0217(4) -0.0220(4)

loop_
_atom_type_symbol
_atom_type_description
_atom_type_scat_dispersion_real
_atom_type_scat_dispersion_imag
_atom_type_scat_source
C C 0.0033 0.0016 'International Tables Vol C Tables 4.2.6.8 and 6.1.1.4'
H H 0.0000 0.0000 'International Tables Vol C Tables 4.2.6.8 and 6.1.1.4'
N N 0.0061 0.0033 'International Tables Vol C Tables 4.2.6.8 and 6.1.1.4'
S S 0.1246 0.1234 'International Tables Vol C Tables 4.2.6.8 and 6.1.1.4'

loop_
_geom_angle_atom_site_label_1
_geom_angle_atom_site_label_2
_geom_angle_atom_site_label_3
_geom_angle
_geom_angle_site_symmetry_1
_geom_angle_site_symmetry_3
_geom_angle_publ_flag
C6 C1 C2 121.4(3) . . ?
C6 C1 H1 119.3 . . ?
C2 C1 H1 119.3 . . ?
C3 C2 C1 122.4(3) . . ?
C3 C2 H2 118.8 . . ?
C1 C2 H2 118.8 . . ?
C2 C3 C4 118.7(3) . . ?
C2 C3 H3 120.6 . . ?
C4 C3 H3 120.6 . . ?
N1 C4 C3 127.7(2) . . ?
N1 C4 C5 112.0(3) . . ?
C3 C4 C5 120.3(3) . . ?
N2 C5 C4 113.8(2) . . ?
N2 C5 C6 125.9(2) . . ?
C4 C5 C6 120.3(2) . . ?
C1 C6 C7 123.2(2) . . ?
C1 C6 C5 116.9(2) . . ?
C7 C6 C5 119.9(2) . . ?
C8 C7 C6 179.3(3) . . ?
C7 C8 C9 178.2(3) . . ?
C14 C9 C10 117.1(2) . . ?
C14 C9 C8 120.7(2) . . ?
C10 C9 C8 122.2(2) . . ?
C9 C10 C11 121.7(2) . . ?
C9 C10 H10 119.1 . . ?
C11 C10 H10 119.1 . . ?
C12 C11 C10 122.1(2) . . ?
C12 C11 H11 119.0 . . ?
C10 C11 H11 119.0 . . ?
C13 C12 C11 115.7(2) . . ?
C13 C12 C15 122.2(2) . . ?
C11 C12 C15 122.2(2) . . ?
C12 C13 C14 122.6(2) . . ?
C12 C13 H13 118.7 . . ?
C14 C13 H13 118.7 . . ?
C9 C14 C13 120.9(2) . . ?
C9 C14 H14 119.6 . . ?
C13 C14 H14 119.6 . . ?
C20 C15 C16 116.7(2) . . ?
C20 C15 C12 121.4(2) . . ?
C16 C15 C12 121.9(2) . . ?
C15 C16 C17 121.4(2) . . ?
C15 C16 H16 119.3 . . ?
C17 C16 H16 119.3 . . ?
C18 C17 C16 120.7(2) . . ?
C18 C17 H17 119.7 . . ?
C16 C17 H17 119.7 . . ?
C17 C18 C19 119.0(2) . . ?
C17 C18 H18 120.5 . . ?
C19 C18 H18 120.5 . . ?
C18 C19 C20 120.9(3) . . ?
C18 C19 H19 119.6 . . ?
C20 C19 H19 119.6 . . ?
C15 C20 C19 121.3(2) . . ?
C15 C20 H20 119.4 . . ?
C19 C20 H20 119.4 . . ?
C4 N1 S1 107.00(17) . . ?
C5 N2 S1 106.44(16) . . ?
N1 S1 N2 100.71(13) . . ?

loop_
_geom_bond_atom_site_label_1
_geom_bond_atom_site_label_2
_geom_bond_distance
_geom_bond_site_symmetry_2
_geom_bond_publ_flag
C1 C6 1.372(4) . ?
C1 C2 1.428(4) . ?
C1 H1 0.9300 . ?
C2 C3 1.340(5) . ?
C2 H2 0.9300 . ?
C3 C4 1.398(4) . ?
C3 H3 0.9300 . ?
C4 N1 1.351(4) . ?
C4 C5 1.431(3) . ?
C5 N2 1.331(3) . ?
C5 C6 1.434(3) . ?
C6 C7 1.426(3) . ?
C7 C8 1.194(3) . ?
C8 C9 1.435(3) . ?
C9 C14 1.369(3) . ?
C9 C10 1.369(4) . ?
C10 C11 1.375(3) . ?
C10 H10 0.9300 . ?
C11 C12 1.376(3) . ?
C11 H11 0.9300 . ?
C12 C13 1.375(3) . ?
C12 C15 1.487(3) . ?
C13 C14 1.382(3) . ?
C13 H13 0.9300 . ?
C14 H14 0.9300 . ?
C15 C20 1.379(3) . ?
C15 C16 1.380(3) . ?
C16 C17 1.389(3) . ?
C16 H16 0.9300 . ?
C17 C18 1.350(4) . ?
C17 H17 0.9300 . ?
C18 C19 1.360(4) . ?
C18 H18 0.9300 . ?
C19 C20 1.384(3) . ?
C19 H19 0.9300 . ?
C20 H20 0.9300 . ?
N1 S1 1.601(3) . ?
N2 S1 1.614(2) . ?

loop_
_geom_torsion_atom_site_label_1
_geom_torsion_atom_site_label_2
_geom_torsion_atom_site_label_3
_geom_torsion_atom_site_label_4
_geom_torsion
_geom_torsion_site_symmetry_1
_geom_torsion_site_symmetry_2
_geom_torsion_site_symmetry_3
_geom_torsion_site_symmetry_4
_geom_torsion_publ_flag
C6 C1 C2 C3 -0.3(5) . . . . ?
C1 C2 C3 C4 0.1(5) . . . . ?
C2 C3 C4 N1 -179.6(3) . . . . ?
C2 C3 C4 C5 0.2(4) . . . . ?
N1 C4 C5 N2 0.2(3) . . . . ?
C3 C4 C5 N2 -179.6(2) . . . . ?
N1 C4 C5 C6 179.5(2) . . . . ?
C3 C4 C5 C6 -0.3(3) . . . . ?
C2 C1 C6 C7 179.8(3) . . . . ?
C2 C1 C6 C5 0.2(4) . . . . ?
N2 C5 C6 C1 179.3(2) . . . . ?
C4 C5 C6 C1 0.1(3) . . . . ?
N2 C5 C6 C7 -0.3(4) . . . . ?
C4 C5 C6 C7 -179.5(2) . . . . ?
C14 C9 C10 C11 0.7(5) . . . . ?
C8 C9 C10 C11 179.9(3) . . . . ?
C9 C10 C11 C12 0.1(5) . . . . ?
C10 C11 C12 C13 -0.8(5) . . . . ?
C10 C11 C12 C15 178.5(3) . . . . ?
C11 C12 C13 C14 0.7(4) . . . . ?
C15 C12 C13 C14 -178.6(3) . . . . ?
C10 C9 C14 C13 -0.9(4) . . . . ?
C8 C9 C14 C13 180.0(3) . . . . ?
C12 C13 C14 C9 0.1(5) . . . . ?
C13 C12 C15 C20 -1.2(4) . . . . ?
C11 C12 C15 C20 179.5(3) . . . . ?
C13 C12 C15 C16 177.3(3) . . . . ?
C11 C12 C15 C16 -1.9(4) . . . . ?
C20 C15 C16 C17 0.2(4) . . . . ?
C12 C15 C16 C17 -178.4(2) . . . . ?
C15 C16 C17 C18 -0.3(4) . . . . ?
C16 C17 C18 C19 -0.1(5) . . . . ?
C17 C18 C19 C20 0.6(5) . . . . ?
C16 C15 C20 C19 0.2(4) . . . . ?
C12 C15 C20 C19 178.9(3) . . . . ?
C18 C19 C20 C15 -0.7(5) . . . . ?
C3 C4 N1 S1 180.0(2) . . . . ?
C5 C4 N1 S1 0.2(3) . . . . ?
C4 C5 N2 S1 -0.4(2) . . . . ?
C6 C5 N2 S1 -179.71(19) . . . . ?
C4 N1 S1 N2 -0.4(2) . . . . ?
C5 N2 S1 N1 0.50(19) . . . . ?
